data_2217097
loop_
_publ_author_name
'Juan Kong'
'Hong Zhou'
'Zhi-Quan Pan'

_publ_section_title
;\m-Acetato-\k^2^<i>O</i>:<i>O</i>'-[7,23-dibenzyl-15,31-dichloro-3,7,11,19,23,27-hexaazatricyclo[27.3.1.1^13,17^]tetratriconta-1(32),2,11,13,15,17(34),18,27,29(33),30-decaene-33,34-diolato-\k^10^<i>N</i>^4^,<i>N</i>^5^,<i>N</i>^6^,<i>O</i>^1^,<i>O</i>^2^:<i>N</i>^1^,<i>N</i>^2^,<i>N</i>^3^,<i>O</i>^1^,<i>O</i>^2^]dinickel(II)
 perchlorate acetonitrile disolvate
;
_journal_coeditor_code HG2351
_journal_issue 1
_journal_name_full 'Acta Crystallographica Section E'
_journal_page_first m18
_journal_page_last m18
_journal_paper_doi 10.1107/S1600536807061399
_journal_volume 64
_journal_year 2008
_chemical_formula_iupac '[Ni2 (C42 H46 Cl2 N6 O2) (C2 H3 O2)] Cl O4, 2C2 H3 N'
_chemical_formula_moiety 'C44 H49 Cl2 N6 Ni2 O4 +, Cl O4 -, 2(C2 H3 N)'
_chemical_formula_sum 'C48 H55 Cl3 N8 Ni2 O8'
_chemical_formula_weight 1095.77
_chemical_name_systematic
;
\m-Acetato-\k^2^<i>O</i>:<i>O</i>'-[7,23-dibenzyl-15,31-dichloro-
3,7,11,19,23,27-hexaazatricyclo[27.3.1.1^13,17^]tetratriconta-
1(32),2,11,13,15,17(34),18,27,29(33),30-
decaene-33,34-diolato-\k^10^<i>N</i>^4^,<i>N</i>^5^,<i>N</i>^6^,<i>O</i>^1^,
<i>O</i>^2^:<i>N</i>^1^,<i>N</i>^2^,<i>N</i>^3^,<i>O</i>^1^,<i>O</i>^2^]
dinickel perchlorate acetonitrile disolvate
;
_space_group_IT_number 14
_symmetry_cell_setting monoclinic
_symmetry_space_group_name_Hall '-P 2yn'
_symmetry_space_group_name_H-M 'P 1 21/n 1'
_atom_sites_solution_hydrogens geom
_atom_sites_solution_primary direct
_atom_sites_solution_secondary difmap
_audit_creation_method SHELXL-97
_cell_angle_alpha 90.00
_cell_angle_beta 99.305(2)
_cell_angle_gamma 90.00
_cell_formula_units_Z 4
_cell_length_a 16.7957(14)
_cell_length_b 17.2146(15)
_cell_length_c 18.0209(15)
_cell_measurement_reflns_used 5427
_cell_measurement_temperature 273(2)
_cell_measurement_theta_max 26.0
_cell_measurement_theta_min 2.2
_cell_volume 5141.8(8)
_computing_cell_refinement 'SAINT (Bruker, 2000)'
_computing_data_collection 'SMART (Bruker, 2000)'
_computing_data_reduction 'SAINT (Bruker, 2000)'
_computing_molecular_graphics 'SHELXTL (Bruker, 2000)'
_computing_publication_material 'SHELXTL (Bruker, 2000)'
_computing_structure_refinement 'SHELXTL (Bruker, 2000)'
_computing_structure_solution 'SHELXTL (Bruker, 2000)'
_diffrn_ambient_temperature 273(2)
_diffrn_measured_fraction_theta_full 0.999
_diffrn_measured_fraction_theta_max 0.999
_diffrn_measurement_device_type 'Bruker SMART APEX CCD'
_diffrn_measurement_method 'phi and omega scans'
_diffrn_radiation_monochromator graphite
_diffrn_radiation_source 'sealed tube'
_diffrn_radiation_type MoK\a
_diffrn_radiation_wavelength 0.71073
_diffrn_reflns_av_R_equivalents 0.0405
_diffrn_reflns_av_sigmaI/netI 0.0569
_diffrn_reflns_limit_h_max 20
_diffrn_reflns_limit_h_min -16
_diffrn_reflns_limit_k_max 21
_diffrn_reflns_limit_k_min -19
_diffrn_reflns_limit_l_max 22
_diffrn_reflns_limit_l_min -22
_diffrn_reflns_number 29289
_diffrn_reflns_theta_full 26.00
_diffrn_reflns_theta_max 26.00
_diffrn_reflns_theta_min 2.16
_exptl_absorpt_coefficient_mu 0.947
_exptl_absorpt_correction_T_max 0.8
_exptl_absorpt_correction_T_min 0.7
_exptl_absorpt_correction_type multi-scan
_exptl_absorpt_process_details '(SADABS; Bruker, 2000)'
_exptl_crystal_colour green
_exptl_crystal_density_diffrn 1.415
_exptl_crystal_density_method 'not measured'
_exptl_crystal_description needle
_exptl_crystal_F_000 2280
_exptl_crystal_size_max 0.32
_exptl_crystal_size_mid 0.26
_exptl_crystal_size_min 0.24
_refine_diff_density_max 0.812
_refine_diff_density_min -0.984
_refine_ls_extinction_method none
_refine_ls_goodness_of_fit_ref 1.079
_refine_ls_hydrogen_treatment constr
_refine_ls_matrix_type full
_refine_ls_number_parameters 623
_refine_ls_number_reflns 10096
_refine_ls_number_restraints 0
_refine_ls_restrained_S_all 1.079
_refine_ls_R_factor_all 0.0857
_refine_ls_R_factor_gt 0.0605
_refine_ls_shift/su_max 0.000
_refine_ls_shift/su_mean 0.000
_refine_ls_structure_factor_coef Fsqd
_refine_ls_weighting_details 'calc w=1/[\s^2^(Fo^2^)+(0.0800P)^2^+1.9900P] where P=(Fo^2^+2Fc^2^)/3'
_refine_ls_weighting_scheme calc
_refine_ls_wR_factor_gt 0.1504
_refine_ls_wR_factor_ref 0.1577
_reflns_number_gt 7248
_reflns_number_total 10096
_reflns_threshold_expression I>2\s(I)
_cod_data_source_file hg2351.cif
_cod_data_source_block I
_cod_depositor_comments
;
The following automatic conversions were performed:
'_symmetry_cell_setting' value 'Monoclinic' changed to 'monoclinic'
according to '/home/saulius/struct/CIF-dictionaries/cif_core.dic'
dictionary named 'cif_core.dic' version 2.4.1 from 2010-06-29.

Automatic conversion script
Id: cif_fix_enum 1527 2010-12-29 10:47:43Z saulius 

The following automatic conversions were performed:

'_symmetry_cell_setting' value 'Monoclinic' changed to 'monoclinic'
according to /home/saulius/struct/CIF-dictionaries/cif_core.dic
dictionary named 'cif_core.dic' version 2.4.1 from 2010-06-29.

Automatic conversion script
Id: cif_fix_values 1715 2011-07-08 13:25:40Z adriana 
;
_cod_original_sg_symbol_H-M 'P 21/n'
_cod_database_code 2217097
_cod_database_fobs_code 2217097

loop_
_symmetry_equiv_pos_as_xyz
'x, y, z'
'-x+1/2, y+1/2, -z+1/2'
'-x, -y, -z'
'x-1/2, -y-1/2, z-1/2'

loop_
_atom_site_type_symbol
_atom_site_label
_atom_site_fract_x
_atom_site_fract_y
_atom_site_fract_z
_atom_site_U_iso_or_equiv
_atom_site_adp_type
_atom_site_calc_flag
_atom_site_refinement_flags
_atom_site_occupancy
C C1 0.5447(2) 0.4856(2) 0.3737(2) 0.0384(8) Uani d . 1
C C2 0.6266(3) 0.5068(2) 0.3850(2) 0.0433(9) Uani d . 1
C C3 0.6790(3) 0.4856(3) 0.4510(2) 0.0504(11) Uani d . 1
H H3 0.7328 0.5010 0.4588 0.060 Uiso calc R 1
C C4 0.6471(3) 0.4392(2) 0.5066(2) 0.0437(9) Uani d . 1
C C5 0.5708(3) 0.4157(2) 0.4929(2) 0.0466(10) Uani d . 1
H H5 0.5513 0.3851 0.5285 0.056 Uiso calc R 1
C C6 0.5182(3) 0.4354(2) 0.4263(2) 0.0414(9) Uani d . 1
C C7 0.4348(3) 0.4073(2) 0.4149(2) 0.0441(10) Uani d . 1
H H7 0.4104 0.3986 0.4570 0.053 Uiso calc R 1
C C8 0.3076(2) 0.3736(3) 0.3447(2) 0.0441(10) Uani d . 1
H H8A 0.2761 0.4198 0.3293 0.053 Uiso calc R 1
H H8B 0.2976 0.3597 0.3945 0.053 Uiso calc R 1
C C9 0.2760(3) 0.3071(3) 0.2904(3) 0.0587(12) Uani d . 1
H H9A 0.2184 0.3020 0.2897 0.070 Uiso calc R 1
H H9B 0.3011 0.2590 0.3100 0.070 Uiso calc R 1
C C10 0.2912(3) 0.3175(3) 0.2086(2) 0.0449(10) Uani d . 1
H H10A 0.2648 0.2748 0.1792 0.054 Uiso calc R 1
H H10B 0.2643 0.3648 0.1891 0.054 Uiso calc R 1
C C11 0.4153(3) 0.2448(2) 0.2070(3) 0.0480(10) Uani d . 1
H H11A 0.4513 0.2384 0.1704 0.058 Uiso calc R 1
H H11B 0.3749 0.2041 0.1982 0.058 Uiso calc R 1
C C12 0.4646(3) 0.2343(3) 0.2870(3) 0.0528(11) Uani d . 1
H H12A 0.4307 0.2494 0.3233 0.063 Uiso calc R 1
H H12B 0.4769 0.1796 0.2946 0.063 Uiso calc R 1
C C13 0.5404(3) 0.2781(3) 0.3032(3) 0.0536(11) Uani d . 1
H H13A 0.5496 0.2934 0.3556 0.064 Uiso calc R 1
H H13B 0.5847 0.2449 0.2947 0.064 Uiso calc R 1
C C14 0.5897(3) 0.3469(3) 0.2101(3) 0.0495(10) Uani d . 1
H H14 0.6267 0.3062 0.2151 0.059 Uiso calc R 1
C C15 0.5962(3) 0.4036(2) 0.1500(2) 0.0457(10) Uani d . 1
C C16 0.6554(3) 0.3915(3) 0.1043(2) 0.0472(10) Uani d . 1
H H16 0.6873 0.3472 0.1118 0.057 Uiso calc R 1
C C17 0.6677(3) 0.4424(3) 0.0493(2) 0.0490(11) Uani d . 1
C C18 0.6236(3) 0.5072(3) 0.0399(2) 0.0471(10) Uani d . 1
H H18 0.6330 0.5419 0.0028 0.056 Uiso calc R 1
C C19 0.5643(3) 0.5255(2) 0.0825(2) 0.0440(10) Uani d . 1
C C20 0.5473(2) 0.4692(3) 0.1378(2) 0.0427(9) Uani d . 1
C C21 0.5214(3) 0.5981(3) 0.0724(3) 0.0547(12) Uani d . 1
H H21 0.5127 0.6200 0.0246 0.066 Uiso calc R 1
C C22 0.4451(3) 0.7055(3) 0.1046(3) 0.0513(11) Uani d . 1
H H22A 0.3897 0.6932 0.1094 0.062 Uiso calc R 1
H H22B 0.4457 0.7186 0.0524 0.062 Uiso calc R 1
C C23 0.4703(3) 0.7769(3) 0.1520(2) 0.0480(10) Uani d . 1
H H23A 0.4356 0.8200 0.1334 0.058 Uiso calc R 1
H H23B 0.5251 0.7907 0.1467 0.058 Uiso calc R 1
C C24 0.4660(3) 0.7642(2) 0.2374(2) 0.0438(9) Uani d . 1
H H24A 0.4738 0.8141 0.2623 0.053 Uiso calc R 1
H H24B 0.4119 0.7468 0.2413 0.053 Uiso calc R 1
C C25 0.6092(3) 0.7352(3) 0.2870(2) 0.0491(11) Uani d . 1
H H25A 0.6374 0.7196 0.3360 0.059 Uiso calc R 1
H H25B 0.6077 0.7915 0.2866 0.059 Uiso calc R 1
C C26 0.6611(3) 0.7089(3) 0.2275(2) 0.0527(12) Uani d . 1
H H26A 0.6321 0.7218 0.1780 0.063 Uiso calc R 1
H H26B 0.7107 0.7388 0.2350 0.063 Uiso calc R 1
C C27 0.6823(3) 0.6259(3) 0.2279(3) 0.0508(11) Uani d . 1
H H27A 0.7379 0.6194 0.2519 0.061 Uiso calc R 1
H H27B 0.6779 0.6077 0.1765 0.061 Uiso calc R 1
C C28 0.6636(3) 0.5506(3) 0.3313(2) 0.0467(10) Uani d . 1
H H28 0.7187 0.5596 0.3441 0.056 Uiso calc R 1
C C29 0.3746(3) 0.3459(3) 0.1126(2) 0.0484(10) Uani d . 1
H H29A 0.3524 0.3979 0.1061 0.058 Uiso calc R 1
H H29B 0.4303 0.3487 0.1046 0.058 Uiso calc R 1
C C30 0.3289(3) 0.2947(3) 0.0519(2) 0.0500(11) Uani d . 1
C C31 0.3671(3) 0.2357(3) 0.0197(3) 0.0542(11) Uani d . 1
H H31 0.4209 0.2244 0.0374 0.065 Uiso calc R 1
C C32 0.3247(3) 0.1931(3) -0.0397(3) 0.0491(10) Uani d . 1
H H32 0.3497 0.1515 -0.0594 0.059 Uiso calc R 1
C C33 0.2477(3) 0.2114(2) -0.0690(3) 0.0462(10) Uani d . 1
H H33 0.2216 0.1849 -0.1110 0.055 Uiso calc R 1
C C34 0.2073(3) 0.2696(2) -0.0366(2) 0.0432(9) Uani d . 1
H H34 0.1534 0.2805 -0.0546 0.052 Uiso calc R 1
C C35 0.2489(3) 0.3106(3) 0.0226(3) 0.0552(12) Uani d . 1
H H35 0.2227 0.3504 0.0439 0.066 Uiso calc R 1
C C36 0.5011(3) 0.6952(3) 0.3556(2) 0.0460(10) Uani d . 1
H H36A 0.5317 0.6517 0.3795 0.055 Uiso calc R 1
H H36B 0.4446 0.6803 0.3479 0.055 Uiso calc R 1
C C37 0.5120(3) 0.7639(3) 0.4106(3) 0.0527(11) Uani d . 1
C C38 0.4489(3) 0.8212(3) 0.4079(3) 0.0478(10) Uani d . 1
H H38 0.4029 0.8176 0.3716 0.057 Uiso calc R 1
C C39 0.4566(3) 0.8796(3) 0.4576(2) 0.0455(10) Uani d . 1
H H39 0.4172 0.9180 0.4536 0.055 Uiso calc R 1
C C40 0.5231(2) 0.8839(2) 0.5158(2) 0.0428(10) Uani d . 1
H H40 0.5266 0.9232 0.5516 0.051 Uiso calc R 1
C C41 0.5814(3) 0.8304(2) 0.5188(2) 0.0431(10) Uani d . 1
H H41 0.6255 0.8334 0.5573 0.052 Uiso calc R 1
C C42 0.5786(3) 0.7691(3) 0.4654(2) 0.0463(10) Uani d . 1
H H42 0.6207 0.7337 0.4677 0.056 Uiso calc R 1
C C43 0.3289(2) 0.5568(2) 0.2186(2) 0.0410(9) Uani d . 1
C C44 0.2420(3) 0.5854(3) 0.2063(2) 0.0459(10) Uani d . 1
H H44A 0.2380 0.6304 0.2370 0.069 Uiso calc R 1
H H44B 0.2075 0.5452 0.2200 0.069 Uiso calc R 1
H H44C 0.2258 0.5986 0.1544 0.069 Uiso calc R 1
C C46 0.5706(3) 1.0022(3) 0.8446(3) 0.0529(11) Uani d . 1
C C48 0.6614(3) 0.9861(3) 0.2799(2) 0.0444(10) Uani d . 1
C C111 0.5752(3) 0.9916(3) 0.9238(3) 0.0587(12) Uani d . 1
H H7A 0.5754 0.9404 0.9343 0.088 Uiso d R 1
H H7B 0.6210 1.0134 0.9477 0.088 Uiso d R 1
H H7C 0.5325 1.0142 0.9393 0.088 Uiso d R 1
C C112 0.6952(3) 0.9316(3) 0.2343(2) 0.0481(10) Uani d . 1
H H8C 0.6900 0.8833 0.2521 0.072 Uiso d R 1
H H8D 0.6693 0.9345 0.1865 0.072 Uiso d R 1
H H8E 0.7478 0.9424 0.2356 0.072 Uiso d R 1
Cl Cl1 0.70869(8) 0.41975(7) 0.58362(7) 0.0568(3) Uani d . 1
Cl Cl2 0.73998(8) 0.42420(7) -0.00057(7) 0.0620(3) Uani d . 1
Cl Cl3 0.64598(7) 0.15587(6) 0.06422(6) 0.0473(3) Uani d . 1
N N1 0.6295(2) 0.5785(2) 0.2680(2) 0.0492(9) Uani d . 1
N N2 0.5251(2) 0.7073(2) 0.2805(2) 0.0444(8) Uani d . 1
N N3 0.4957(2) 0.6330(2) 0.1232(2) 0.0467(9) Uani d . 1
N N4 0.5390(2) 0.3470(2) 0.25636(19) 0.0436(8) Uani d . 1
N N5 0.3744(2) 0.3212(2) 0.1943(2) 0.0457(8) Uani d . 1
N N6 0.3943(2) 0.3941(2) 0.3504(2) 0.0432(8) Uani d . 1
N N7 0.6331(2) 1.0322(2) 0.3179(2) 0.0484(9) Uani d . 1
N N8 0.5666(2) 1.0108(2) 0.7794(2) 0.0506(9) Uani d . 1
Ni Ni1 0.43937(3) 0.42058(3) 0.25238(3) 0.03695(14) Uani d . 1
Ni Ni2 0.50518(3) 0.58905(3) 0.23164(3) 0.03986(15) Uani d . 1
O O1 0.49362(17) 0.51229(16) 0.31702(15) 0.0408(6) Uani d . 1
O O2 0.48682(16) 0.48320(16) 0.17442(15) 0.0418(6) Uani d . 1
O O3 0.33703(18) 0.48490(17) 0.22122(18) 0.0493(7) Uani d . 1
O O4 0.38232(19) 0.60574(17) 0.22422(17) 0.0496(7) Uani d . 1
O O11 0.64001(18) 0.06817(17) 0.08605(17) 0.0492(7) Uani d . 1
O O12 0.70489(18) 0.19800(17) 0.11967(17) 0.0481(7) Uani d . 1
O O13 0.56391(17) 0.19927(16) 0.06237(16) 0.0445(7) Uani d . 1
O O14 0.68326(18) 0.16370(17) -0.00305(16) 0.0476(7) Uani d . 1

loop_
_atom_site_aniso_label
_atom_site_aniso_U_11
_atom_site_aniso_U_22
_atom_site_aniso_U_33
_atom_site_aniso_U_12
_atom_site_aniso_U_13
_atom_site_aniso_U_23
C1 0.043(2) 0.0327(19) 0.039(2) 0.0000(16) 0.0061(17) 0.0031(16)
C2 0.050(2) 0.037(2) 0.043(2) 0.0014(18) 0.0087(19) 0.0033(17)
C3 0.055(3) 0.053(3) 0.040(2) 0.005(2) 0.000(2) -0.0005(19)
C4 0.043(2) 0.040(2) 0.049(2) 0.0114(17) 0.0092(18) 0.0056(18)
C5 0.061(3) 0.041(2) 0.038(2) 0.0020(19) 0.0070(19) -0.0003(17)
C6 0.054(3) 0.037(2) 0.034(2) 0.0032(18) 0.0107(18) 0.0008(16)
C7 0.051(3) 0.035(2) 0.048(2) -0.0010(18) 0.013(2) 0.0031(17)
C8 0.039(2) 0.058(3) 0.040(2) -0.0178(19) 0.0186(18) 0.0039(18)
C9 0.059(3) 0.057(3) 0.061(3) -0.020(2) 0.012(2) 0.002(2)
C10 0.052(3) 0.042(2) 0.038(2) -0.0114(19) -0.0018(18) -0.0038(17)
C11 0.039(2) 0.041(2) 0.060(3) -0.0062(18) -0.002(2) 0.007(2)
C12 0.048(3) 0.055(3) 0.052(3) 0.011(2) -0.004(2) 0.016(2)
C13 0.055(3) 0.050(3) 0.053(3) 0.010(2) 0.002(2) 0.007(2)
C14 0.045(2) 0.050(2) 0.051(2) 0.0066(19) 0.000(2) -0.003(2)
C15 0.051(3) 0.042(2) 0.043(2) -0.0012(18) 0.0052(19) -0.0095(17)
C16 0.047(2) 0.042(2) 0.055(3) -0.0082(18) 0.014(2) -0.0110(19)
C17 0.055(3) 0.047(2) 0.044(2) -0.018(2) 0.008(2) -0.0114(19)
C18 0.053(3) 0.044(2) 0.044(2) -0.021(2) 0.010(2) -0.0078(18)
C19 0.050(3) 0.046(2) 0.035(2) -0.0175(19) 0.0041(18) -0.0001(17)
C20 0.038(2) 0.051(2) 0.039(2) -0.0065(18) 0.0061(17) 0.0036(18)
C21 0.060(3) 0.059(3) 0.043(2) -0.005(2) 0.002(2) 0.011(2)
C22 0.043(2) 0.058(3) 0.050(2) 0.004(2) -0.001(2) 0.012(2)
C23 0.046(2) 0.051(2) 0.047(2) -0.0090(19) 0.0079(19) 0.0175(19)
C24 0.048(2) 0.043(2) 0.042(2) 0.0093(18) 0.0145(19) 0.0119(18)
C25 0.060(3) 0.047(2) 0.043(2) -0.014(2) 0.017(2) -0.0071(19)
C26 0.058(3) 0.059(3) 0.044(2) -0.021(2) 0.018(2) 0.015(2)
C27 0.054(3) 0.052(3) 0.049(2) -0.020(2) 0.015(2) 0.006(2)
C28 0.039(2) 0.055(3) 0.045(2) -0.0066(19) 0.0055(18) 0.004(2)
C29 0.045(2) 0.049(2) 0.044(2) -0.0147(19) -0.0133(19) 0.0090(19)
C30 0.053(3) 0.051(3) 0.042(2) -0.014(2) -0.007(2) -0.0004(19)
C31 0.044(3) 0.058(3) 0.059(3) -0.004(2) 0.007(2) 0.000(2)
C32 0.041(2) 0.043(2) 0.064(3) 0.0026(18) 0.011(2) -0.003(2)
C33 0.040(2) 0.044(2) 0.052(2) -0.0163(18) -0.0002(19) -0.0088(19)
C34 0.038(2) 0.046(2) 0.042(2) -0.0115(17) -0.0052(17) -0.0014(18)
C35 0.049(3) 0.047(3) 0.063(3) -0.011(2) -0.013(2) -0.007(2)
C36 0.040(2) 0.050(2) 0.049(2) -0.0181(19) 0.0121(19) 0.0007(19)
C37 0.044(3) 0.048(2) 0.067(3) -0.011(2) 0.014(2) 0.001(2)
C38 0.042(2) 0.051(2) 0.053(2) -0.0150(19) 0.014(2) -0.013(2)
C39 0.047(2) 0.042(2) 0.049(2) 0.0074(18) 0.0093(19) -0.0139(18)
C40 0.042(2) 0.049(2) 0.041(2) -0.0155(19) 0.0162(18) -0.0165(18)
C41 0.044(2) 0.044(2) 0.042(2) -0.0215(18) 0.0106(18) -0.0119(17)
C42 0.050(3) 0.043(2) 0.046(2) -0.0134(19) 0.0082(19) -0.0047(18)
C43 0.040(2) 0.039(2) 0.044(2) 0.0084(17) 0.0056(17) 0.0072(17)
C44 0.043(2) 0.056(3) 0.038(2) 0.0119(19) 0.0066(18) 0.0082(18)
C46 0.040(2) 0.047(3) 0.072(3) -0.0084(19) 0.011(2) -0.005(2)
C48 0.047(2) 0.047(2) 0.043(2) -0.0166(18) 0.0157(19) -0.0142(18)
C111 0.053(3) 0.048(3) 0.069(3) -0.014(2) -0.008(2) -0.009(2)
C112 0.049(2) 0.045(2) 0.049(2) 0.0059(19) 0.004(2) 0.0067(19)
Cl1 0.0675(8) 0.0461(6) 0.0541(6) 0.0129(5) 0.0015(5) -0.0038(5)
Cl2 0.0666(8) 0.0560(7) 0.0645(7) 0.0165(6) 0.0137(6) 0.0127(6)
Cl3 0.0482(6) 0.0417(5) 0.0497(6) 0.0084(4) 0.0013(4) 0.0062(4)
N1 0.0360(19) 0.061(2) 0.051(2) -0.0126(16) 0.0080(16) 0.0057(17)
N2 0.0396(19) 0.0402(18) 0.054(2) -0.0043(15) 0.0079(16) 0.0092(15)
N3 0.0375(19) 0.049(2) 0.051(2) -0.0089(15) -0.0018(16) 0.0133(17)
N4 0.048(2) 0.0424(19) 0.0374(18) 0.0069(15) -0.0029(16) 0.0008(14)
N5 0.045(2) 0.0403(19) 0.048(2) -0.0078(15) -0.0030(16) 0.0002(15)
N6 0.045(2) 0.0385(18) 0.047(2) -0.0050(15) 0.0108(16) 0.0077(15)
N7 0.047(2) 0.050(2) 0.049(2) -0.0150(16) 0.0102(17) -0.0119(17)
N8 0.045(2) 0.053(2) 0.057(2) -0.0151(17) 0.0171(18) 0.0003(18)
Ni1 0.0350(3) 0.0339(3) 0.0409(3) -0.00144(19) 0.0027(2) 0.0042(2)
Ni2 0.0403(3) 0.0377(3) 0.0403(3) -0.0052(2) 0.0027(2) 0.0072(2)
O1 0.0424(15) 0.0386(14) 0.0391(15) -0.0069(12) -0.0002(12) 0.0029(11)
O2 0.0382(15) 0.0452(16) 0.0422(15) -0.0033(12) 0.0071(12) 0.0042(12)
O3 0.0396(16) 0.0440(17) 0.0633(19) -0.0017(13) 0.0055(14) 0.0025(14)
O4 0.0487(18) 0.0436(17) 0.0556(18) 0.0033(14) 0.0056(14) 0.0090(14)
O11 0.0451(17) 0.0441(16) 0.0544(18) -0.0075(13) -0.0042(14) 0.0017(13)
O12 0.0498(18) 0.0424(16) 0.0535(18) -0.0031(13) 0.0120(14) 0.0082(13)
O13 0.0435(16) 0.0440(16) 0.0451(15) -0.0043(12) 0.0047(13) 0.0107(13)
O14 0.0449(17) 0.0519(17) 0.0470(16) -0.0004(13) 0.0102(13) 0.0050(13)

loop_
_atom_type_symbol
_atom_type_description
_atom_type_scat_dispersion_real
_atom_type_scat_dispersion_imag
_atom_type_scat_source
C C 0.0033 0.0016 'International Tables Vol C Tables 4.2.6.8 and 6.1.1.4'
H H 0.0000 0.0000 'International Tables Vol C Tables 4.2.6.8 and 6.1.1.4'
N N 0.0061 0.0033 'International Tables Vol C Tables 4.2.6.8 and 6.1.1.4'
O O 0.0106 0.0060 'International Tables Vol C Tables 4.2.6.8 and 6.1.1.4'
Ni Ni 0.3393 1.1124 'International Tables Vol C Tables 4.2.6.8 and 6.1.1.4'
Cl Cl 0.1484 0.1585 'International Tables Vol C Tables 4.2.6.8 and 6.1.1.4'

loop_
_geom_angle_atom_site_label_1
_geom_angle_atom_site_label_2
_geom_angle_atom_site_label_3
_geom_angle
O1 C1 C2 121.8(3)
O1 C1 C6 120.2(4)
C2 C1 C6 118.0(4)
C1 C2 C3 121.3(4)
C1 C2 C28 123.7(4)
C3 C2 C28 115.0(4)
C2 C3 C4 118.4(4)
C2 C3 H3 120.8
C4 C3 H3 120.8
C5 C4 C3 119.5(4)
C5 C4 Cl1 123.9(4)
C3 C4 Cl1 116.6(3)
C4 C5 C6 122.5(4)
C4 C5 H5 118.7
C6 C5 H5 118.7
C1 C6 C5 119.8(4)
C1 C6 C7 120.6(4)
C5 C6 C7 119.5(4)
N6 C7 C6 123.1(4)
N6 C7 H7 118.5
C6 C7 H7 118.5
N6 C8 C9 117.0(4)
N6 C8 H8A 108.1
C9 C8 H8A 108.1
N6 C8 H8B 108.1
C9 C8 H8B 108.1
H8A C8 H8B 107.3
C8 C9 C10 115.2(4)
C8 C9 H9A 108.5
C10 C9 H9A 108.5
C8 C9 H9B 108.5
C10 C9 H9B 108.5
H9A C9 H9B 107.5
N5 C10 C9 118.8(4)
N5 C10 H10A 107.6
C9 C10 H10A 107.6
N5 C10 H10B 107.6
C9 C10 H10B 107.6
H10A C10 H10B 107.0
N5 C11 C12 114.1(4)
N5 C11 H11A 108.7
C12 C11 H11A 108.7
N5 C11 H11B 108.7
C12 C11 H11B 108.7
H11A C11 H11B 107.6
C13 C12 C11 116.1(4)
C13 C12 H12A 108.3
C11 C12 H12A 108.3
C13 C12 H12B 108.3
C11 C12 H12B 108.3
H12A C12 H12B 107.4
N4 C13 C12 111.8(4)
N4 C13 H13A 109.3
C12 C13 H13A 109.3
N4 C13 H13B 109.3
C12 C13 H13B 109.3
H13A C13 H13B 107.9
N4 C14 C15 127.7(4)
N4 C14 H14 116.2
C15 C14 H14 116.2
C20 C15 C16 118.8(4)
C20 C15 C14 122.7(4)
C16 C15 C14 118.5(4)
C17 C16 C15 122.5(4)
C17 C16 H16 118.8
C15 C16 H16 118.8
C18 C17 C16 118.8(4)
C18 C17 Cl2 122.1(4)
C16 C17 Cl2 119.0(4)
C17 C18 C19 123.6(4)
C17 C18 H18 118.2
C19 C18 H18 118.2
C18 C19 C21 121.1(4)
C18 C19 C20 117.8(4)
C21 C19 C20 121.1(4)
O2 C20 C15 123.4(4)
O2 C20 C19 118.3(4)
C15 C20 C19 118.3(4)
N3 C21 C19 124.0(4)
N3 C21 H21 118.0
C19 C21 H21 118.0
N3 C22 C23 116.5(4)
N3 C22 H22A 108.2
C23 C22 H22A 108.2
N3 C22 H22B 108.2
C23 C22 H22B 108.2
H22A C22 H22B 107.3
C22 C23 C24 112.7(3)
C22 C23 H23A 109.1
C24 C23 H23A 109.1
C22 C23 H23B 109.1
C24 C23 H23B 109.1
H23A C23 H23B 107.8
N2 C24 C23 117.7(3)
N2 C24 H24A 107.9
C23 C24 H24A 107.9
N2 C24 H24B 107.9
C23 C24 H24B 107.9
H24A C24 H24B 107.2
N2 C25 C26 119.0(4)
N2 C25 H25A 107.6
C26 C25 H25A 107.6
N2 C25 H25B 107.6
C26 C25 H25B 107.6
H25A C25 H25B 107.0
C27 C26 C25 116.2(3)
C27 C26 H26A 108.2
C25 C26 H26A 108.2
C27 C26 H26B 108.2
C25 C26 H26B 108.2
H26A C26 H26B 107.4
C26 C27 N1 112.0(4)
C26 C27 H27A 109.2
N1 C27 H27A 109.2
C26 C27 H27B 109.2
N1 C27 H27B 109.2
H27A C27 H27B 107.9
N1 C28 C2 127.7(4)
N1 C28 H28 116.1
C2 C28 H28 116.1
C30 C29 N5 117.0(3)
C30 C29 H29A 108.1
N5 C29 H29A 108.1
C30 C29 H29B 108.1
N5 C29 H29B 108.1
H29A C29 H29B 107.3
C31 C30 C35 118.2(4)
C31 C30 C29 121.1(4)
C35 C30 C29 120.4(4)
C30 C31 C32 119.8(4)
C30 C31 H31 120.1
C32 C31 H31 120.1
C33 C32 C31 121.0(4)
C33 C32 H32 119.5
C31 C32 H32 119.5
C32 C33 C34 120.2(4)
C32 C33 H33 119.9
C34 C33 H33 119.9
C35 C34 C33 118.4(4)
C35 C34 H34 120.8
C33 C34 H34 120.8
C34 C35 C30 122.3(5)
C34 C35 H35 118.9
C30 C35 H35 118.9
N2 C36 C37 117.3(3)
N2 C36 H36A 108.0
C37 C36 H36A 108.0
N2 C36 H36B 108.0
C37 C36 H36B 108.0
H36A C36 H36B 107.2
C42 C37 C38 119.2(4)
C42 C37 C36 121.0(4)
C38 C37 C36 119.6(4)
C39 C38 C37 120.0(4)
C39 C38 H38 120.0
C37 C38 H38 120.0
C38 C39 C40 121.2(4)
C38 C39 H39 119.4
C40 C39 H39 119.4
C41 C40 C39 118.8(4)
C41 C40 H40 120.6
C39 C40 H40 120.6
C40 C41 C42 122.6(4)
C40 C41 H41 118.7
C42 C41 H41 118.7
C37 C42 C41 118.1(4)
C37 C42 H42 121.0
C41 C42 H42 121.0
O4 C43 O3 127.4(4)
O4 C43 C44 117.5(4)
O3 C43 C44 115.1(4)
C43 C44 H44A 109.5
C43 C44 H44B 109.5
H44A C44 H44B 109.5
C43 C44 H44C 109.5
H44A C44 H44C 109.5
H44B C44 H44C 109.5
N8 C46 C111 179.8(6)
N7 C48 C112 179.6(5)
C46 C111 H7A 109.5
C46 C111 H7B 109.2
H7A C111 H7B 109.5
C46 C111 H7C 109.7
H7A C111 H7C 109.5
H7B C111 H7C 109.5
C48 C112 H8C 109.4
C48 C112 H8D 109.8
H8C C112 H8D 109.5
C48 C112 H8E 109.2
H8C C112 H8E 109.5
H8D C112 H8E 109.5
O14 Cl3 O12 100.74(18)
O14 Cl3 O13 115.71(17)
O12 Cl3 O13 105.76(17)
O14 Cl3 O11 110.56(18)
O12 Cl3 O11 111.48(17)
O13 Cl3 O11 111.93(16)
C28 N1 C27 115.1(4)
C28 N1 Ni2 126.2(3)
C27 N1 Ni2 116.5(3)
C25 N2 C36 111.6(3)
C25 N2 C24 111.6(3)
C36 N2 C24 107.8(3)
C25 N2 Ni2 114.2(3)
C36 N2 Ni2 100.8(2)
C24 N2 Ni2 110.1(3)
C21 N3 C22 119.3(4)
C21 N3 Ni2 122.6(3)
C22 N3 Ni2 117.5(3)
C14 N4 C13 115.2(4)
C14 N4 Ni1 126.1(3)
C13 N4 Ni1 116.9(3)
C10 N5 C11 111.5(3)
C10 N5 C29 109.4(3)
C11 N5 C29 108.6(4)
C10 N5 Ni1 111.4(3)
C11 N5 Ni1 115.7(3)
C29 N5 Ni1 99.4(2)
C7 N6 C8 118.7(3)
C7 N6 Ni1 121.6(3)
C8 N6 Ni1 118.7(3)
O2 Ni1 O3 85.94(12)
O2 Ni1 N6 159.97(13)
O3 Ni1 N6 86.93(13)
O2 Ni1 O1 78.44(11)
O3 Ni1 O1 90.88(12)
N6 Ni1 O1 82.98(12)
O2 Ni1 N4 86.79(13)
O3 Ni1 N4 165.88(13)
N6 Ni1 N4 103.73(14)
O1 Ni1 N4 99.49(13)
O2 Ni1 N5 107.66(12)
O3 Ni1 N5 87.70(13)
N6 Ni1 N5 90.71(14)
O1 Ni1 N5 173.61(12)
N4 Ni1 N5 83.00(14)
O1 Ni2 O4 85.63(11)
O1 Ni2 N3 159.00(13)
O4 Ni2 N3 87.96(13)
O1 Ni2 O2 77.61(11)
O4 Ni2 O2 91.33(12)
N3 Ni2 O2 82.58(13)
O1 Ni2 N1 85.41(13)
O4 Ni2 N1 165.40(14)
N3 Ni2 N1 104.32(14)
O2 Ni2 N1 97.98(14)
O1 Ni2 N2 108.53(12)
O4 Ni2 N2 89.01(13)
N3 Ni2 N2 91.31(14)
O2 Ni2 N2 173.86(12)
N1 Ni2 N2 82.94(14)
C1 O1 Ni2 132.8(2)
C1 O1 Ni1 110.1(2)
Ni2 O1 Ni1 98.86(11)
C20 O2 Ni1 132.0(3)
C20 O2 Ni2 109.9(2)
Ni1 O2 Ni2 99.45(12)
C43 O3 Ni1 129.1(3)
C43 O4 Ni2 128.4(3)

loop_
_geom_bond_atom_site_label_1
_geom_bond_atom_site_label_2
_geom_bond_distance
C1 O1 1.306(5)
C1 C2 1.405(6)
C1 C6 1.407(5)
C2 C3 1.408(6)
C2 C28 1.445(6)
C3 C4 1.450(6)
C3 H3 0.9300
C4 C5 1.328(6)
C4 Cl1 1.626(4)
C5 C6 1.413(6)
C5 H5 0.9300
C6 C7 1.465(6)
C7 N6 1.270(6)
C7 H7 0.9300
C8 N6 1.484(5)
C8 C9 1.543(6)
C8 H8A 0.9700
C8 H8B 0.9700
C9 C10 1.546(6)
C9 H9A 0.9700
C9 H9B 0.9700
C10 N5 1.462(6)
C10 H10A 0.9700
C10 H10B 0.9700
C11 N5 1.485(5)
C11 C12 1.553(6)
C11 H11A 0.9700
C11 H11B 0.9700
C12 C13 1.468(7)
C12 H12A 0.9700
C12 H12B 0.9700
C13 N4 1.452(6)
C13 H13A 0.9700
C13 H13B 0.9700
C14 N4 1.283(6)
C14 C15 1.476(6)
C14 H14 0.9300
C15 C20 1.394(6)
C15 C16 1.405(6)
C16 C17 1.363(6)
C16 H16 0.9300
C17 C18 1.335(7)
C17 Cl2 1.652(5)
C18 C19 1.388(6)
C18 H18 0.9300
C19 C21 1.440(7)
C19 C20 1.450(6)
C20 O2 1.320(5)
C21 N3 1.230(6)
C21 H21 0.9300
C22 N3 1.517(6)
C22 C23 1.518(7)
C22 H22A 0.9700
C22 H22B 0.9700
C23 C24 1.566(6)
C23 H23A 0.9700
C23 H23B 0.9700
C24 N2 1.515(5)
C24 H24A 0.9700
C24 H24B 0.9700
C25 N2 1.479(6)
C25 C26 1.556(6)
C25 H25A 0.9700
C25 H25B 0.9700
C26 C27 1.471(7)
C26 H26A 0.9700
C26 H26B 0.9700
C27 N1 1.478(5)
C27 H27A 0.9700
C27 H27B 0.9700
C28 N1 1.285(6)
C28 H28 0.9300
C29 C30 1.514(6)
C29 N5 1.533(5)
C29 H29A 0.9700
C29 H29B 0.9700
C30 C31 1.378(7)
C30 C35 1.389(6)
C31 C32 1.394(7)
C31 H31 0.9300
C32 C33 1.353(6)
C32 H32 0.9300
C33 C34 1.390(6)
C33 H33 0.9300
C34 C35 1.372(6)
C34 H34 0.9300
C35 H35 0.9300
C36 N2 1.488(5)
C36 C37 1.534(6)
C36 H36A 0.9700
C36 H36B 0.9700
C37 C42 1.369(6)
C37 C38 1.444(7)
C38 C39 1.338(6)
C38 H38 0.9300
C39 C40 1.406(6)
C39 H39 0.9300
C40 C41 1.338(6)
C40 H40 0.9300
C41 C42 1.423(6)
C41 H41 0.9300
C42 H42 0.9300
C43 O4 1.224(5)
C43 O3 1.245(5)
C43 C44 1.521(6)
C44 H44A 0.9600
C44 H44B 0.9600
C44 H44C 0.9600
C46 N8 1.175(6)
C46 C111 1.430(7)
C48 N7 1.195(5)
C48 C112 1.424(6)
C111 H7A 0.8999
C111 H7B 0.8999
C111 H7C 0.9001
C112 H8C 0.9000
C112 H8D 0.9000
C112 H8E 0.9000
Cl3 O14 1.458(3)
Cl3 O12 1.478(3)
Cl3 O13 1.564(3)
Cl3 O11 1.567(3)
N1 Ni2 2.092(4)
N2 Ni2 2.222(4)
N3 Ni2 2.078(4)
N4 Ni1 2.091(4)
N5 Ni1 2.200(3)
N6 Ni1 2.082(3)
Ni1 O2 2.033(3)
Ni1 O3 2.046(3)
Ni1 O1 2.082(3)
Ni2 O1 2.061(3)
Ni2 O4 2.066(3)
Ni2 O2 2.092(3)
